data_7035052
loop_
_publ_author_name
'Saloj\"arvi, E'
'Peuronen, A.'
'Sillanp\"a\"a, R'
'Damlin, P.'
'Kivel\"a, H'
'Lehtonen, A.'

_publ_section_title
;
 Aminobisphenolate supported tungsten disulphido and dithiolene complexes.
;
_journal_issue 20
_journal_name_full 'Dalton transactions (Cambridge, England : 2003)'
_journal_page_first 9409
_journal_page_last 9416
_journal_paper_doi 10.1039/c5dt00995b
_journal_volume 44
_journal_year 2015
_chemical_compound_source 'synthesis as described'
_chemical_formula_moiety 'C34 H54 N2 O2 S2 W'
_chemical_formula_sum 'C34 H54 N2 O2 S2 W'
_chemical_formula_weight 770.76
_chemical_name_systematic
;
 ?
;
_space_group_IT_number 14
_symmetry_cell_setting monoclinic
_symmetry_Int_Tables_number 14
_symmetry_space_group_name_Hall '-P 2ybc'
_symmetry_space_group_name_H-M 'P 1 21/c 1'
_atom_sites_solution_hydrogens geom
_audit_conform_dict_location ftp://ftp.iucr.org/pub/cif_core.dic
_audit_conform_dict_name cif_core.dic
_audit_conform_dict_version 2.4.3
_audit_creation_date 2014-05-21T17:32:07-00:00
_audit_creation_method 'WinGX routine CIF_UPDATE'
_audit_update_record
;
2015-03-05 deposited with the CCDC.
2015-04-20 downloaded from the CCDC.
;
_cell_angle_alpha 90
_cell_angle_beta 96.0760(10)
_cell_angle_gamma 90
_cell_formula_units_Z 8
_cell_length_a 18.1922(3)
_cell_length_b 15.1933(2)
_cell_length_c 25.7879(4)
_cell_measurement_reflns_used 16199
_cell_measurement_temperature 123(2)
_cell_measurement_theta_max 28.28
_cell_measurement_theta_min 0.41
_cell_measurement_wavelength 0.71073
_cell_volume 7087.72(19)
_computing_cell_refinement 'HKL Scalepack (Otwinowski & Minor 1997)'
_computing_data_collection 'Collect (Bruker AXS BV, 1997-2004)'
_computing_data_reduction 'HKL Denzo and Scalepack (Otwinowski & Minor 1997)'
_computing_molecular_graphics 'Ortep-3 for Windows (Farrugia, 1997)'
_computing_publication_material 'WinGX publication routines (Farrugia, 1999)'
_computing_structure_refinement 'SHELXL-2013 (Sheldrick, 2013)'
_computing_structure_solution 'SHELXS-97 (Sheldrick, 1997)'
_diffrn_ambient_temperature 123(2)
_diffrn_detector 'CCD plate'
_diffrn_detector_area_resol_mean 9
_diffrn_measured_fraction_theta_full 0.998
_diffrn_measured_fraction_theta_max 0.997
_diffrn_measurement_device '95mm CCD camera on \k-goniostat'
_diffrn_measurement_device_type KappaCCD
_diffrn_measurement_method 'CCD rotation images, thick slices'
_diffrn_orient_matrix_type 'by Bruker AXS Collect from scalepack cell'
_diffrn_orient_matrix_UB_11 0.04268
_diffrn_orient_matrix_UB_12 0.041188
_diffrn_orient_matrix_UB_13 0.007483
_diffrn_orient_matrix_UB_21 0.034555
_diffrn_orient_matrix_UB_22 -0.047149
_diffrn_orient_matrix_UB_23 -0.00944
_diffrn_orient_matrix_UB_31 -0.006336
_diffrn_orient_matrix_UB_32 0.020311
_diffrn_orient_matrix_UB_33 -0.03709
_diffrn_radiation_monochromator 'horizonally mounted graphite crystal'
_diffrn_radiation_probe x-ray
_diffrn_radiation_type MoK\a
_diffrn_radiation_wavelength 0.71073
_diffrn_reflns_av_R_equivalents 0.032
_diffrn_reflns_Laue_measured_fraction_full 0.998
_diffrn_reflns_Laue_measured_fraction_max 0.997
_diffrn_reflns_limit_h_max 23
_diffrn_reflns_limit_h_min -18
_diffrn_reflns_limit_k_max 15
_diffrn_reflns_limit_k_min -19
_diffrn_reflns_limit_l_max 32
_diffrn_reflns_limit_l_min -32
_diffrn_reflns_number 43937
_diffrn_reflns_point_group_measured_fraction_full 0.998
_diffrn_reflns_point_group_measured_fraction_max 0.997
_diffrn_reflns_theta_full 25.242
_diffrn_reflns_theta_max 26.999
_diffrn_reflns_theta_min 1.558
_diffrn_source 'Enraf Nonius FR590'
_exptl_absorpt_coefficient_mu 3.408
_exptl_absorpt_correction_T_max 0.431
_exptl_absorpt_correction_T_min 0.334
_exptl_absorpt_correction_type multi-scan
_exptl_absorpt_process_details '(SADABS; Sheldrick, 2008)'
_exptl_crystal_colour red
_exptl_crystal_density_diffrn 1.445
_exptl_crystal_density_method 'not measured'
_exptl_crystal_description block
_exptl_crystal_F_000 3152
_exptl_crystal_recrystallization_method 'Re-crystallisation from solvent: acetonitrile'
_exptl_crystal_size_max 0.28
_exptl_crystal_size_mid 0.24
_exptl_crystal_size_min 0.22
_refine_diff_density_max 0.727
_refine_diff_density_min -0.815
_refine_diff_density_rms 0.101
_refine_ls_extinction_method none
_refine_ls_goodness_of_fit_ref 1.059
_refine_ls_hydrogen_treatment constr
_refine_ls_matrix_type full
_refine_ls_number_constraints 0
_refine_ls_number_parameters 798
_refine_ls_number_reflns 15430
_refine_ls_number_restraints 15
_refine_ls_restrained_S_all 1.067
_refine_ls_R_factor_all 0.0352
_refine_ls_R_factor_gt 0.0271
_refine_ls_shift/su_max 0.003
_refine_ls_shift/su_mean 0
_refine_ls_structure_factor_coef Fsqd
_refine_ls_weighting_details 'w=1/[\s^2^(Fo^2^)+8.4617P] where P=(Fo^2^+2Fc^2^)/3'
_refine_ls_weighting_scheme calc
_refine_ls_wR_factor_gt 0.056
_refine_ls_wR_factor_ref 0.0584
_reflns_number_gt 13332
_reflns_number_total 15430
_reflns_threshold_expression 'I > 2\s(I)'
_cod_data_source_file c5dt00995b1.cif
_cod_data_source_block ES-3
_cod_depositor_comments 'Adding full bibliography for 7035048--7035052.cif.'
_cod_original_sg_symbol_H-M 'P 21/c'
_cod_database_code 7035052

loop_
_symmetry_equiv_pos_as_xyz
'x, y, z'
'-x, y+1/2, -z+1/2'
'-x, -y, -z'
'x, -y-1/2, z-1/2'

loop_
_atom_site_label
_atom_site_type_symbol
_atom_site_fract_x
_atom_site_fract_y
_atom_site_fract_z
_atom_site_U_iso_or_equiv
_atom_site_adp_type
_atom_site_occupancy
_atom_site_calc_flag
_atom_site_disorder_assembly
_atom_site_disorder_group
W1 W 0.51651(2) 0.52571(2) 0.25859(2) 0.01291(3) Uani 1 d . .
S1 S 0.43529(4) 0.59432(5) 0.20636(3) 0.01931(16) Uani 1 d . .
S2 S 0.56810(5) 0.62252(5) 0.31254(3) 0.01865(16) Uani 1 d . .
O1 O 0.44906(11) 0.47783(12) 0.30355(7) 0.0163(4) Uani 1 d . .
O2 O 0.59289(11) 0.52270(12) 0.21245(8) 0.0166(4) Uani 1 d . .
N8 N 0.59074(14) 0.41408(15) 0.30524(9) 0.0155(5) Uani 1 d . .
N11 N 0.49080(14) 0.39036(15) 0.21102(10) 0.0162(5) Uani 1 d . .
C1 C 0.44703(17) 0.44758(18) 0.35298(11) 0.0157(6) Uani 1 d . .
C2 C 0.37925(17) 0.45017(18) 0.37523(11) 0.0163(6) Uani 1 d . .
C3 C 0.37871(18) 0.41559(19) 0.42520(12) 0.0198(7) Uani 1 d . .
H3 H 0.3333 0.4155 0.4403 0.024 Uiso 1 calc . .
C4 C 0.44112(18) 0.38094(18) 0.45445(11) 0.0171(6) Uani 1 d . .
C5 C 0.50650(17) 0.38084(18) 0.43128(12) 0.0175(6) Uani 1 d . .
H5 H 0.5499 0.3578 0.4502 0.021 Uiso 1 calc . .
C6 C 0.51056(17) 0.41363(18) 0.38091(11) 0.0155(6) Uani 1 d . .
C7 C 0.58651(17) 0.4186(2) 0.36266(11) 0.0187(6) Uani 1 d . .
H7A H 0.6097 0.4745 0.3756 0.022 Uiso 1 calc . .
H7B H 0.6166 0.37 0.3793 0.022 Uiso 1 calc . .
C9 C 0.56524(17) 0.32548(18) 0.28666(12) 0.0186(6) Uani 1 d . .
H9A H 0.5201 0.3093 0.3028 0.022 Uiso 1 calc . .
H9B H 0.6039 0.2814 0.2975 0.022 Uiso 1 calc . .
C10 C 0.54889(17) 0.32421(18) 0.22829(12) 0.0193(7) Uani 1 d . .
H10A H 0.5945 0.3376 0.2121 0.023 Uiso 1 calc . .
H10B H 0.5318 0.2648 0.2168 0.023 Uiso 1 calc . .
C12 C 0.48915(18) 0.4026(2) 0.15368(11) 0.0199(7) Uani 1 d . .
H12A H 0.4454 0.439 0.1419 0.024 Uiso 1 calc . .
H12B H 0.4815 0.3442 0.137 0.024 Uiso 1 calc . .
C13 C 0.55593(18) 0.44443(19) 0.13324(12) 0.0199(7) Uani 1 d . .
C14 C 0.56954(19) 0.4231(2) 0.08276(12) 0.0241(7) Uani 1 d . .
H14 H 0.5405 0.3788 0.0645 0.029 Uiso 1 calc . .
C15 C 0.6245(2) 0.4647(2) 0.05817(12) 0.0248(7) Uani 1 d . .
C16 C 0.66382(18) 0.5316(2) 0.08587(12) 0.0222(7) Uani 1 d . .
H16 H 0.7001 0.5625 0.0691 0.027 Uiso 1 calc . .
C17 C 0.65310(18) 0.55572(19) 0.13660(12) 0.0179(6) Uani 1 d . .
C18 C 0.60020(16) 0.50749(18) 0.16104(11) 0.0155(6) Uani 1 d . .
C19 C 0.31007(17) 0.4977(2) 0.34882(12) 0.0196(6) Uani 1 d . .
C20 C 0.3273(2) 0.5971(2) 0.34966(13) 0.0275(8) Uani 1 d . .
H20A H 0.3408 0.6162 0.3857 0.041 Uiso 1 calc . .
H20B H 0.2836 0.6297 0.3348 0.041 Uiso 1 calc . .
H20C H 0.3686 0.6086 0.329 0.041 Uiso 1 calc . .
C21 C 0.28877(18) 0.4684(2) 0.29226(12) 0.0218(7) Uani 1 d . .
H21A H 0.3276 0.4859 0.2708 0.033 Uiso 1 calc . .
H21B H 0.242 0.4963 0.2788 0.033 Uiso 1 calc . .
H21C H 0.283 0.4043 0.2911 0.033 Uiso 1 calc . .
C22 C 0.24198(19) 0.4831(3) 0.37798(13) 0.0340(9) Uani 1 d . .
H22A H 0.2307 0.4201 0.3787 0.051 Uiso 1 calc . .
H22B H 0.1997 0.5149 0.3601 0.051 Uiso 1 calc . .
H22C H 0.252 0.5051 0.4138 0.051 Uiso 1 calc . .
C23 C 0.43550(18) 0.34657(19) 0.50985(12) 0.0198(7) Uani 1 d . .
C24 C 0.3827(2) 0.4034(2) 0.53763(12) 0.0278(8) Uani 1 d . .
H24A H 0.3974 0.4653 0.5359 0.042 Uiso 1 calc . .
H24B H 0.3846 0.3853 0.5742 0.042 Uiso 1 calc . .
H24C H 0.3323 0.3962 0.5207 0.042 Uiso 1 calc . .
C25 C 0.4061(2) 0.2519(2) 0.50653(14) 0.0327(9) Uani 1 d . .
H25A H 0.3566 0.2514 0.4874 0.049 Uiso 1 calc . .
H25B H 0.4035 0.2289 0.5418 0.049 Uiso 1 calc . .
H25C H 0.4393 0.2151 0.4883 0.049 Uiso 1 calc . .
C26 C 0.5108(2) 0.3486(2) 0.54316(13) 0.0319(8) Uani 1 d . .
H26A H 0.5452 0.3088 0.528 0.048 Uiso 1 calc . .
H26B H 0.5046 0.3297 0.5788 0.048 Uiso 1 calc . .
H26C H 0.5306 0.4087 0.5439 0.048 Uiso 1 calc . .
C27 C 0.67113(17) 0.4248(2) 0.29823(12) 0.0198(6) Uani 1 d . .
H27A H 0.7001 0.3807 0.3192 0.03 Uiso 1 calc . .
H27B H 0.6875 0.4839 0.3095 0.03 Uiso 1 calc . .
H27C H 0.6782 0.4169 0.2614 0.03 Uiso 1 calc . .
C28 C 0.41688(17) 0.35526(19) 0.21948(13) 0.0212(7) Uani 1 d . .
H28A H 0.3792 0.4 0.2097 0.032 Uiso 1 calc . .
H28B H 0.4162 0.3399 0.2563 0.032 Uiso 1 calc . .
H28C H 0.4065 0.3026 0.198 0.032 Uiso 1 calc . .
C29 C 0.69364(17) 0.6346(2) 0.16366(12) 0.0194(7) Uani 1 d . .
C30 C 0.73782(19) 0.6069(2) 0.21541(13) 0.0276(8) Uani 1 d . .
H30A H 0.7035 0.5909 0.2407 0.041 Uiso 1 calc . .
H30B H 0.7689 0.6561 0.2291 0.041 Uiso 1 calc . .
H30C H 0.7691 0.5563 0.2093 0.041 Uiso 1 calc . .
C31 C 0.74836(19) 0.6767(2) 0.12987(13) 0.0274(8) Uani 1 d . .
H31A H 0.7865 0.6338 0.1234 0.041 Uiso 1 calc . .
H31B H 0.7715 0.7279 0.148 0.041 Uiso 1 calc . .
H31C H 0.722 0.6955 0.0966 0.041 Uiso 1 calc . .
C32 C 0.6365(2) 0.7056(2) 0.17388(14) 0.0293(8) Uani 1 d . .
H32A H 0.609 0.7232 0.1408 0.044 Uiso 1 calc . .
H32B H 0.662 0.7569 0.1903 0.044 Uiso 1 calc . .
H32C H 0.602 0.6818 0.1971 0.044 Uiso 1 calc . .
C33 C 0.6445(2) 0.4369(2) 0.00422(13) 0.0331(9) Uani 1 d . .
C35 C 0.5849(3) 0.3820(3) -0.02579(17) 0.0747(18) Uani 1 d . .
H35A H 0.5785 0.327 -0.007 0.112 Uiso 1 calc . .
H35B H 0.5995 0.3687 -0.0605 0.112 Uiso 1 calc . .
H35C H 0.5383 0.4148 -0.0294 0.112 Uiso 1 calc . .
C34 C 0.7159(3) 0.3837(3) 0.01337(17) 0.082(2) Uani 1 d . .
H34A H 0.7542 0.4194 0.0329 0.123 Uiso 1 calc . .
H34B H 0.7322 0.367 -0.0203 0.123 Uiso 1 calc . .
H34C H 0.707 0.3306 0.0333 0.123 Uiso 1 calc . .
C36 C 0.6579(2) 0.5160(2) -0.02947(13) 0.0364(9) Uani 1 d . .
H36A H 0.6136 0.5531 -0.0333 0.055 Uiso 1 calc . .
H36B H 0.669 0.4959 -0.0639 0.055 Uiso 1 calc . .
H36C H 0.6997 0.5501 -0.0129 0.055 Uiso 1 calc . .
W2 W 0.98091(2) 0.25124(2) 0.23037(2) 0.01217(3) Uani 1 d A 1
S3 S 1.06078(4) 0.18926(5) 0.28696(3) 0.01762(15) Uani 1 d A 1
S4 S 0.92840(4) 0.14683(5) 0.18244(3) 0.01836(16) Uani 1 d A 1
O3 O 1.04895(11) 0.28824(12) 0.18283(7) 0.0151(4) Uani 1 d A 1
O4 O 0.90402(11) 0.26695(12) 0.27506(8) 0.0150(4) Uani 1 d A 1
N48 N 0.90840(14) 0.35728(15) 0.17602(9) 0.0147(5) Uani 1 d A 1
N51 N 1.00935(14) 0.39400(15) 0.26822(9) 0.0145(5) Uani 1 d A 1
C41 C 1.05002(17) 0.30183(19) 0.13054(11) 0.0155(6) Uani 1 d A 1
C42 C 1.11690(17) 0.28595(19) 0.10849(12) 0.0185(6) Uani 1 d A 1
C43 C 1.11659(18) 0.3042(2) 0.05556(11) 0.0211(7) Uani 1 d A 1
H43 H 1.1609 0.2948 0.0399 0.025 Uiso 1 calc A 1
C44 C 1.05487(18) 0.33532(19) 0.02410(11) 0.0189(7) Uani 1 d A 1
C45 C 0.99056(18) 0.34774(19) 0.04729(12) 0.0185(6) Uani 1 d A 1
H45 H 0.9476 0.3681 0.0266 0.022 Uiso 1 calc A 1
C46 C 0.98671(17) 0.33121(18) 0.10035(11) 0.0157(6) Uani 1 d A 1
C47 C 0.91151(17) 0.33846(19) 0.11941(11) 0.0167(6) Uani 1 d A 1
H47A H 0.8839 0.3855 0.0992 0.02 Uiso 1 calc A 1
H47B H 0.8848 0.2826 0.1111 0.02 Uiso 1 calc A 1
C49 C 0.93844(18) 0.44714(18) 0.18780(12) 0.0193(7) Uani 1 d A 1
H49A H 0.9022 0.4918 0.1734 0.023 Uiso 1 calc A 1
H49B H 0.9845 0.4554 0.1711 0.023 Uiso 1 calc A 1
C50 C 0.95422(18) 0.45953(18) 0.24605(11) 0.0195(7) Uani 1 d A 1
H50A H 0.9734 0.5197 0.2535 0.023 Uiso 1 calc A 1
H50B H 0.9079 0.4527 0.2626 0.023 Uiso 1 calc A 1
C52 C 1.00951(17) 0.39361(18) 0.32623(11) 0.0172(6) Uani 1 d A 1
H52A H 1.0192 0.4544 0.339 0.021 Uiso 1 calc A 1
H52B H 1.0514 0.3567 0.3411 0.021 Uiso 1 calc A 1
C53 C 0.94044(18) 0.36119(18) 0.34766(11) 0.0172(6) Uani 1 d A 1
C54 C 0.92527(19) 0.39460(19) 0.39582(12) 0.0217(7) Uani 1 d A 1
H54 H 0.9545 0.4416 0.411 0.026 Uiso 1 calc A 1
C55 C 0.8688(2) 0.3612(2) 0.42221(13) 0.0256(7) Uani 1 d A 1
C56 C 0.82838(19) 0.2907(2) 0.39908(12) 0.0234(7) Uani 1 d A 1
H56 H 0.7909 0.2654 0.4173 0.028 Uiso 1 calc A 1
C57 C 0.84003(18) 0.25524(18) 0.35066(12) 0.0178(6) Uani 1 d A 1
C58 C 0.89554(16) 0.29476(18) 0.32435(11) 0.0146(6) Uani 1 d A 1
C59 C 1.18467(19) 0.2442(2) 0.13922(12) 0.0232(7) Uani 1 d A 1
C60 C 1.1637(2) 0.1509(2) 0.15554(14) 0.0313(8) Uani 1 d A 1
H60A H 1.1253 0.1546 0.1794 0.047 Uiso 1 calc A 1
H60B H 1.2074 0.1216 0.1731 0.047 Uiso 1 calc A 1
H60C H 1.145 0.1172 0.1245 0.047 Uiso 1 calc A 1
C61 C 1.21156(19) 0.2985(2) 0.18769(12) 0.0273(7) Uani 1 d A 1
H61A H 1.2181 0.36 0.1776 0.041 Uiso 1 calc A 1
H61B H 1.2588 0.2749 0.2036 0.041 Uiso 1 calc A 1
H61C H 1.1749 0.2954 0.2129 0.041 Uiso 1 calc A 1
C62 C 1.2501(2) 0.2365(3) 0.10653(15) 0.0429(10) Uani 1 d A 1
H62A H 1.2362 0.1991 0.0761 0.064 Uiso 1 calc A 1
H62B H 1.2924 0.2104 0.1277 0.064 Uiso 1 calc A 1
H62C H 1.2636 0.2952 0.0948 0.064 Uiso 1 calc A 1
C63 C 1.06135(19) 0.3519(2) -0.03375(12) 0.0233(7) Uani 1 d A 1
C64 C 1.0856(2) 0.2672(2) -0.05960(13) 0.0344(9) Uani 1 d A 1
H64A H 1.1342 0.2491 -0.043 0.052 Uiso 1 calc A 1
H64B H 1.0886 0.2779 -0.0968 0.052 Uiso 1 calc A 1
H64C H 1.0495 0.2205 -0.0555 0.052 Uiso 1 calc A 1
C65 C 1.1197(2) 0.4238(2) -0.03873(13) 0.0294(8) Uani 1 d A 1
H65A H 1.1055 0.4774 -0.0212 0.044 Uiso 1 calc A 1
H65B H 1.1229 0.4364 -0.0757 0.044 Uiso 1 calc A 1
H65C H 1.1678 0.4034 -0.0225 0.044 Uiso 1 calc A 1
C66 C 0.9884(2) 0.3832(3) -0.06345(13) 0.0380(9) Uani 1 d A 1
H66A H 0.9502 0.3385 -0.0609 0.057 Uiso 1 calc A 1
H66B H 0.9955 0.3927 -0.1002 0.057 Uiso 1 calc A 1
H66C H 0.9731 0.4385 -0.0482 0.057 Uiso 1 calc A 1
C67 C 0.82816(17) 0.3552(2) 0.18399(13) 0.0222(7) Uani 1 d A 1
H67A H 0.822 0.3731 0.2198 0.033 Uiso 1 calc A 1
H67B H 0.809 0.2954 0.1779 0.033 Uiso 1 calc A 1
H67C H 0.8008 0.3957 0.1595 0.033 Uiso 1 calc A 1
C68 C 1.08490(17) 0.4231(2) 0.25845(13) 0.0220(7) Uani 1 d A 1
H68A H 1.0877 0.4276 0.2208 0.033 Uiso 1 calc A 1
H68B H 1.1214 0.3802 0.2734 0.033 Uiso 1 calc A 1
H68C H 1.0954 0.4807 0.2747 0.033 Uiso 1 calc A 1
C69 C 0.79680(17) 0.17404(19) 0.32855(11) 0.0166(6) Uani 1 d A 1
C70 C 0.75655(17) 0.1927(2) 0.27409(11) 0.0204(6) Uani 1 d A 1
H70A H 0.7196 0.1467 0.2651 0.031 Uiso 1 calc A 1
H70B H 0.7925 0.1932 0.2483 0.031 Uiso 1 calc A 1
H70C H 0.732 0.2501 0.2742 0.031 Uiso 1 calc A 1
C71 C 0.85009(18) 0.09706(19) 0.32454(13) 0.0235(7) Uani 1 d A 1
H71A H 0.8733 0.0818 0.3594 0.035 Uiso 1 calc A 1
H71B H 0.8883 0.1139 0.3024 0.035 Uiso 1 calc A 1
H71C H 0.8228 0.0461 0.3093 0.035 Uiso 1 calc A 1
C72 C 0.73959(19) 0.1443(2) 0.36397(13) 0.0286(8) Uani 1 d A 1
H72A H 0.7131 0.0928 0.3487 0.043 Uiso 1 calc A 1
H72B H 0.7044 0.1922 0.3676 0.043 Uiso 1 calc A 1
H72C H 0.7645 0.129 0.3984 0.043 Uiso 1 calc A 1
C73 C 0.8513(2) 0.3990(2) 0.47462(14) 0.0394(10) Uani 1 d A 1
C74A C 0.9292(5) 0.3880(5) 0.5147(3) 0.054(3) Uani 0.507(7) d A 1
H74A H 0.9682 0.4241 0.502 0.08 Uiso 0.507(7) calc A 1
H74B H 0.9444 0.3261 0.5159 0.08 Uiso 0.507(7) calc A 1
H74C H 0.9205 0.4074 0.5498 0.08 Uiso 0.507(7) calc A 1
C75A C 0.8000(7) 0.3442(7) 0.5033(4) 0.066(3) Uani 0.507(7) d A 1
H75A H 0.7984 0.3679 0.5385 0.099 Uiso 0.507(7) calc A 1
H75B H 0.818 0.2833 0.5056 0.099 Uiso 0.507(7) calc A 1
H75C H 0.7503 0.3455 0.4846 0.099 Uiso 0.507(7) calc A 1
C76A C 0.8371(6) 0.4930(5) 0.4722(3) 0.044(2) Uani 0.507(7) d A 1
H76A H 0.7928 0.5045 0.448 0.065 Uiso 0.507(7) calc A 1
H76B H 0.8795 0.5233 0.46 0.065 Uiso 0.507(7) calc A 1
H76C H 0.8292 0.5146 0.507 0.065 Uiso 0.507(7) calc A 1
C74B C 0.8533(6) 0.3329(5) 0.5147(3) 0.037(2) Uani 0.493(7) d A 1
H74D H 0.82 0.2845 0.5029 0.056 Uiso 0.493(7) calc A 1
H74E H 0.8376 0.3587 0.5465 0.056 Uiso 0.493(7) calc A 1
H74F H 0.9038 0.3102 0.5219 0.056 Uiso 0.493(7) calc A 1
C75B C 0.7639(5) 0.4318(7) 0.4641(3) 0.058(3) Uani 0.493(7) d A 1
H75D H 0.7578 0.4697 0.4332 0.087 Uiso 0.493(7) calc A 1
H75E H 0.7508 0.4648 0.4944 0.087 Uiso 0.493(7) calc A 1
H75F H 0.7316 0.3804 0.4584 0.087 Uiso 0.493(7) calc A 1
C76B C 0.8923(7) 0.4814(6) 0.4900(3) 0.051(3) Uani 0.493(7) d A 1
H76D H 0.8857 0.5239 0.4612 0.077 Uiso 0.493(7) calc A 1
H76E H 0.945 0.4681 0.498 0.077 Uiso 0.493(7) calc A 1
H76F H 0.8732 0.5066 0.5209 0.077 Uiso 0.493(7) calc A 1

loop_
_atom_site_aniso_label
_atom_site_aniso_U_11
_atom_site_aniso_U_22
_atom_site_aniso_U_33
_atom_site_aniso_U_23
_atom_site_aniso_U_13
_atom_site_aniso_U_12
W1 0.01462(6) 0.01177(6) 0.01289(6) 0.00019(4) 0.00408(4) 0.00031(4)
S1 0.0205(4) 0.0194(4) 0.0178(4) 0.0030(3) 0.0008(3) 0.0020(3)
S2 0.0244(4) 0.0156(4) 0.0159(4) -0.0022(3) 0.0016(3) -0.0003(3)
O1 0.0171(11) 0.0189(10) 0.0136(10) 0.0034(8) 0.0048(8) 0.0008(8)
O2 0.0185(12) 0.0178(10) 0.0143(10) -0.0014(8) 0.0057(9) -0.0023(8)
N8 0.0160(14) 0.0145(12) 0.0166(13) 0.0020(10) 0.0037(10) 0.0018(10)
N11 0.0144(14) 0.0166(12) 0.0186(13) -0.0018(10) 0.0060(10) -0.0044(10)
C1 0.0204(17) 0.0147(14) 0.0124(14) 0.0015(11) 0.0044(12) -0.0008(11)
C2 0.0197(17) 0.0146(14) 0.0143(15) -0.0011(11) 0.0008(12) 0.0002(12)
C3 0.0195(17) 0.0210(16) 0.0201(16) 0.0019(12) 0.0069(13) -0.0013(13)
C4 0.0242(18) 0.0153(14) 0.0120(14) -0.0007(11) 0.0029(12) -0.0017(12)
C5 0.0157(16) 0.0164(14) 0.0196(16) 0.0001(12) -0.0020(12) 0.0033(12)
C6 0.0191(16) 0.0123(14) 0.0154(15) -0.0017(11) 0.0034(12) 0.0024(11)
C7 0.0189(17) 0.0213(15) 0.0158(15) 0.0014(12) 0.0015(12) 0.0021(13)
C9 0.0194(17) 0.0122(14) 0.0249(17) 0.0013(12) 0.0060(13) -0.0006(12)
C10 0.0195(17) 0.0130(14) 0.0264(17) -0.0032(12) 0.0067(13) -0.0005(12)
C12 0.0215(18) 0.0207(16) 0.0178(16) -0.0065(12) 0.0040(13) -0.0040(12)
C13 0.0219(18) 0.0194(15) 0.0193(16) -0.0020(12) 0.0058(13) -0.0023(12)
C14 0.030(2) 0.0208(16) 0.0217(17) -0.0070(13) 0.0058(14) -0.0071(14)
C15 0.036(2) 0.0210(16) 0.0196(16) -0.0060(13) 0.0111(14) -0.0029(14)
C16 0.0237(18) 0.0237(17) 0.0209(16) 0.0007(13) 0.0109(13) -0.0014(13)
C17 0.0202(17) 0.0186(15) 0.0157(15) -0.0006(12) 0.0062(13) -0.0016(12)
C18 0.0168(16) 0.0161(14) 0.0138(14) -0.0027(11) 0.0025(12) 0.0032(12)
C19 0.0175(16) 0.0253(16) 0.0161(15) 0.0018(12) 0.0023(13) 0.0054(13)
C20 0.031(2) 0.0273(18) 0.0228(17) -0.0024(14) -0.0050(15) 0.0082(14)
C21 0.0174(17) 0.0268(17) 0.0204(16) 0.0000(13) -0.0018(13) 0.0027(13)
C22 0.0220(19) 0.056(2) 0.0255(18) 0.0096(17) 0.0081(15) 0.0114(17)
C23 0.0276(19) 0.0179(15) 0.0143(15) 0.0034(12) 0.0034(13) 0.0002(13)
C24 0.035(2) 0.0348(19) 0.0155(16) 0.0033(14) 0.0095(15) 0.0043(15)
C25 0.049(3) 0.0253(18) 0.0238(18) 0.0049(14) 0.0055(17) -0.0059(16)
C26 0.029(2) 0.050(2) 0.0167(17) 0.0068(15) 0.0012(15) 0.0008(17)
C27 0.0163(16) 0.0206(15) 0.0232(16) 0.0004(13) 0.0056(13) 0.0015(12)
C28 0.0174(17) 0.0189(15) 0.0286(18) -0.0056(13) 0.0078(14) -0.0055(12)
C29 0.0180(17) 0.0206(15) 0.0208(16) -0.0023(12) 0.0080(13) -0.0046(12)
C30 0.026(2) 0.0336(19) 0.0229(18) -0.0024(14) 0.0013(15) -0.0102(15)
C31 0.0261(19) 0.0311(18) 0.0265(18) -0.0057(14) 0.0106(15) -0.0124(14)
C32 0.035(2) 0.0178(16) 0.038(2) -0.0053(15) 0.0150(17) -0.0037(14)
C33 0.053(3) 0.0283(19) 0.0209(18) -0.0052(14) 0.0168(17) -0.0056(17)
C35 0.105(4) 0.089(3) 0.035(2) -0.034(2) 0.037(3) -0.068(3)
C34 0.135(6) 0.083(4) 0.034(3) 0.015(2) 0.043(3) 0.072(4)
C36 0.051(3) 0.043(2) 0.0177(17) -0.0011(16) 0.0111(17) -0.0023(18)
W2 0.01506(7) 0.01073(6) 0.01112(6) 0.00005(4) 0.00321(4) -0.00034(4)
S3 0.0213(4) 0.0168(4) 0.0143(4) 0.0014(3) -0.0001(3) 0.0016(3)
S4 0.0239(4) 0.0151(4) 0.0160(4) -0.0027(3) 0.0014(3) -0.0022(3)
O3 0.0149(11) 0.0182(10) 0.0128(10) 0.0015(8) 0.0045(8) 0.0013(8)
O4 0.0165(11) 0.0147(10) 0.0140(10) -0.0025(8) 0.0028(8) -0.0028(8)
N48 0.0157(14) 0.0132(12) 0.0160(13) 0.0000(10) 0.0056(10) 0.0014(10)
N51 0.0169(14) 0.0138(12) 0.0134(13) -0.0010(9) 0.0047(10) -0.0012(10)
C41 0.0180(16) 0.0166(14) 0.0121(14) 0.0007(11) 0.0033(12) -0.0024(12)
C42 0.0176(17) 0.0221(16) 0.0158(15) -0.0007(12) 0.0023(12) 0.0018(12)
C43 0.0203(17) 0.0296(17) 0.0138(15) 0.0004(13) 0.0040(12) 0.0008(13)
C44 0.0223(18) 0.0222(16) 0.0128(15) 0.0014(12) 0.0047(13) -0.0010(12)
C45 0.0187(17) 0.0203(15) 0.0162(15) 0.0022(12) 0.0000(12) -0.0001(12)
C46 0.0185(17) 0.0134(14) 0.0152(15) 0.0021(11) 0.0024(12) -0.0012(11)
C47 0.0183(17) 0.0195(15) 0.0124(14) 0.0035(11) 0.0025(12) 0.0018(12)
C49 0.0249(18) 0.0122(14) 0.0217(16) 0.0025(12) 0.0066(13) 0.0011(12)
C50 0.0287(19) 0.0115(14) 0.0183(16) -0.0006(12) 0.0031(13) 0.0029(12)
C52 0.0235(18) 0.0138(14) 0.0143(15) -0.0022(11) 0.0011(12) -0.0043(12)
C53 0.0236(17) 0.0145(14) 0.0137(15) 0.0033(11) 0.0041(12) 0.0029(12)
C54 0.033(2) 0.0142(15) 0.0181(16) -0.0043(12) 0.0030(14) -0.0017(13)
C55 0.037(2) 0.0232(17) 0.0187(17) -0.0014(13) 0.0116(15) 0.0018(14)
C56 0.0261(19) 0.0247(17) 0.0217(17) -0.0011(13) 0.0126(14) -0.0010(14)
C57 0.0227(18) 0.0153(15) 0.0156(15) 0.0002(12) 0.0030(12) 0.0022(12)
C58 0.0171(16) 0.0136(14) 0.0135(14) 0.0006(11) 0.0037(12) 0.0041(11)
C59 0.0232(19) 0.0334(18) 0.0131(15) 0.0021(13) 0.0029(13) 0.0097(14)
C60 0.036(2) 0.0291(19) 0.0276(19) -0.0041(15) -0.0037(16) 0.0109(16)
C61 0.0203(18) 0.039(2) 0.0224(17) -0.0031(15) 0.0021(14) 0.0019(15)
C62 0.021(2) 0.082(3) 0.026(2) 0.0029(19) 0.0047(16) 0.0188(19)
C63 0.0239(19) 0.0337(18) 0.0130(15) 0.0009(13) 0.0057(13) -0.0001(14)
C64 0.041(2) 0.046(2) 0.0166(17) -0.0024(15) 0.0067(16) -0.0059(17)
C65 0.033(2) 0.0320(19) 0.0254(18) 0.0091(15) 0.0122(15) 0.0029(15)
C66 0.030(2) 0.070(3) 0.0140(17) 0.0142(17) 0.0014(15) 0.0019(19)
C67 0.0158(17) 0.0272(17) 0.0243(17) 0.0044(13) 0.0056(13) 0.0027(13)
C68 0.0201(17) 0.0186(15) 0.0280(18) -0.0038(13) 0.0058(14) -0.0062(13)
C69 0.0175(16) 0.0182(15) 0.0147(15) -0.0003(12) 0.0051(12) -0.0033(12)
C70 0.0189(17) 0.0232(16) 0.0195(16) -0.0029(13) 0.0047(13) -0.0018(13)
C71 0.0247(19) 0.0163(15) 0.0286(18) -0.0019(13) -0.0015(14) -0.0044(13)
C72 0.029(2) 0.0353(19) 0.0236(18) -0.0027(15) 0.0121(15) -0.0094(15)
C73 0.066(3) 0.033(2) 0.0237(19) -0.0138(16) 0.0251(19) -0.0121(19)
C74A 0.113(9) 0.031(4) 0.018(4) -0.003(3) 0.012(5) 0.006(5)
C75A 0.093(7) 0.067(6) 0.045(5) -0.027(4) 0.043(5) -0.031(6)
C76A 0.058(7) 0.039(5) 0.038(5) -0.008(4) 0.025(5) 0.018(4)
C74B 0.063(7) 0.033(4) 0.017(4) -0.001(3) 0.012(4) 0.007(4)
C75B 0.049(6) 0.099(8) 0.027(5) -0.028(5) 0.003(4) 0.036(5)
C76B 0.088(9) 0.043(5) 0.026(5) -0.019(4) 0.023(5) -0.014(5)

loop_
_atom_type_symbol
_atom_type_description
_atom_type_scat_dispersion_real
_atom_type_scat_dispersion_imag
_atom_type_scat_source
C C 0.0033 0.0016 'International Tables Vol C Tables 4.2.6.8 and 6.1.1.4'
H H 0 0 'International Tables Vol C Tables 4.2.6.8 and 6.1.1.4'
N N 0.0061 0.0033 'International Tables Vol C Tables 4.2.6.8 and 6.1.1.4'
O O 0.0106 0.006 'International Tables Vol C Tables 4.2.6.8 and 6.1.1.4'
S S 0.1246 0.1234 'International Tables Vol C Tables 4.2.6.8 and 6.1.1.4'
W W -0.849 6.8722 'International Tables Vol C Tables 4.2.6.8 and 6.1.1.4'

loop_
_geom_angle_atom_site_label_1
_geom_angle_atom_site_label_2
_geom_angle_atom_site_label_3
_geom_angle
O1 W1 O2 156.22(8)
O1 W1 S1 96.94(6)
O2 W1 S1 96.72(6)
O1 W1 S2 97.50(6)
O2 W1 S2 96.95(6)
S1 W1 S2 107.09(3)
O1 W1 N8 77.99(8)
O2 W1 N8 83.61(8)
S1 W1 N8 164.11(6)
S2 W1 N8 88.59(6)
O1 W1 N11 83.24(8)
O2 W1 N11 77.24(8)
S1 W1 N11 90.65(6)
S2 W1 N11 161.96(6)
N8 W1 N11 73.88(8)
C1 O1 W1 141.0(2)
C18 O2 W1 139.06(19)
C9 N8 C7 108.3(2)
C9 N8 C27 109.5(2)
C7 N8 C27 105.5(2)
C9 N8 W1 109.71(18)
C7 N8 W1 112.19(17)
C27 N8 W1 111.42(17)
C28 N11 C12 105.5(2)
C28 N11 C10 109.8(2)
C12 N11 C10 108.7(2)
C28 N11 W1 111.17(17)
C12 N11 W1 112.40(17)
C10 N11 W1 109.21(17)
O1 C1 C6 120.4(3)
O1 C1 C2 118.8(3)
C6 C1 C2 120.7(3)
C3 C2 C1 117.2(3)
C3 C2 C19 119.9(3)
C1 C2 C19 122.6(3)
C2 C3 C4 123.8(3)
C2 C3 H3 118.1
C4 C3 H3 118.1
C5 C4 C3 116.9(3)
C5 C4 C23 123.1(3)
C3 C4 C23 120.0(3)
C4 C5 C6 122.1(3)
C4 C5 H5 119
C6 C5 H5 119
C1 C6 C5 119.2(3)
C1 C6 C7 123.8(3)
C5 C6 C7 116.6(3)
N8 C7 C6 116.9(2)
N8 C7 H7A 108.1
C6 C7 H7A 108.1
N8 C7 H7B 108.1
C6 C7 H7B 108.1
H7A C7 H7B 107.3
N8 C9 C10 110.9(2)
N8 C9 H9A 109.5
C10 C9 H9A 109.5
N8 C9 H9B 109.5
C10 C9 H9B 109.5
H9A C9 H9B 108.1
N11 C10 C9 110.4(2)
N11 C10 H10A 109.6
C9 C10 H10A 109.6
N11 C10 H10B 109.6
C9 C10 H10B 109.6
H10A C10 H10B 108.1
N11 C12 C13 117.8(3)
N11 C12 H12A 107.9
C13 C12 H12A 107.9
N11 C12 H12B 107.9
C13 C12 H12B 107.9
H12A C12 H12B 107.2
C14 C13 C18 119.3(3)
C14 C13 C12 117.2(3)
C18 C13 C12 123.3(3)
C13 C14 C15 121.9(3)
C13 C14 H14 119
C15 C14 H14 119
C14 C15 C16 116.9(3)
C14 C15 C33 122.6(3)
C16 C15 C33 120.5(3)
C17 C16 C15 123.9(3)
C17 C16 H16 118
C15 C16 H16 118
C16 C17 C18 116.9(3)
C16 C17 C29 121.6(3)
C18 C17 C29 121.3(3)
O2 C18 C13 120.2(3)
O2 C18 C17 119.1(3)
C13 C18 C17 120.7(3)
C22 C19 C21 106.8(3)
C22 C19 C20 108.0(3)
C21 C19 C20 109.2(2)
C22 C19 C2 112.3(3)
C21 C19 C2 113.3(2)
C20 C19 C2 107.2(3)
C19 C20 H20A 109.5
C19 C20 H20B 109.5
H20A C20 H20B 109.5
C19 C20 H20C 109.5
H20A C20 H20C 109.5
H20B C20 H20C 109.5
C19 C21 H21A 109.5
C19 C21 H21B 109.5
H21A C21 H21B 109.5
C19 C21 H21C 109.5
H21A C21 H21C 109.5
H21B C21 H21C 109.5
C19 C22 H22A 109.5
C19 C22 H22B 109.5
H22A C22 H22B 109.5
C19 C22 H22C 109.5
H22A C22 H22C 109.5
H22B C22 H22C 109.5
C24 C23 C25 108.9(3)
C24 C23 C4 110.6(2)
C25 C23 C4 108.9(3)
C24 C23 C26 107.1(3)
C25 C23 C26 109.6(3)
C4 C23 C26 111.7(3)
C23 C24 H24A 109.5
C23 C24 H24B 109.5
H24A C24 H24B 109.5
C23 C24 H24C 109.5
H24A C24 H24C 109.5
H24B C24 H24C 109.5
C23 C25 H25A 109.5
C23 C25 H25B 109.5
H25A C25 H25B 109.5
C23 C25 H25C 109.5
H25A C25 H25C 109.5
H25B C25 H25C 109.5
C23 C26 H26A 109.5
C23 C26 H26B 109.5
H26A C26 H26B 109.5
C23 C26 H26C 109.5
H26A C26 H26C 109.5
H26B C26 H26C 109.5
N8 C27 H27A 109.5
N8 C27 H27B 109.5
H27A C27 H27B 109.5
N8 C27 H27C 109.5
H27A C27 H27C 109.5
H27B C27 H27C 109.5
N11 C28 H28A 109.5
N11 C28 H28B 109.5
H28A C28 H28B 109.5
N11 C28 H28C 109.5
H28A C28 H28C 109.5
H28B C28 H28C 109.5
C31 C29 C17 112.2(2)
C31 C29 C32 107.2(3)
C17 C29 C32 108.9(3)
C31 C29 C30 107.2(3)
C17 C29 C30 111.2(3)
C32 C29 C30 110.0(3)
C29 C30 H30A 109.5
C29 C30 H30B 109.5
H30A C30 H30B 109.5
C29 C30 H30C 109.5
H30A C30 H30C 109.5
H30B C30 H30C 109.5
C29 C31 H31A 109.5
C29 C31 H31B 109.5
H31A C31 H31B 109.5
C29 C31 H31C 109.5
H31A C31 H31C 109.5
H31B C31 H31C 109.5
C29 C32 H32A 109.5
C29 C32 H32B 109.5
H32A C32 H32B 109.5
C29 C32 H32C 109.5
H32A C32 H32C 109.5
H32B C32 H32C 109.5
C35 C33 C36 107.1(3)
C35 C33 C34 109.8(4)
C36 C33 C34 108.8(3)
C35 C33 C15 113.0(3)
C36 C33 C15 111.7(3)
C34 C33 C15 106.5(3)
C33 C35 H35A 109.5
C33 C35 H35B 109.5
H35A C35 H35B 109.5
C33 C35 H35C 109.5
H35A C35 H35C 109.5
H35B C35 H35C 109.5
C33 C34 H34A 109.5
C33 C34 H34B 109.5
H34A C34 H34B 109.5
C33 C34 H34C 109.5
H34A C34 H34C 109.5
H34B C34 H34C 109.5
C33 C36 H36A 109.5
C33 C36 H36B 109.5
H36A C36 H36B 109.5
C33 C36 H36C 109.5
H36A C36 H36C 109.5
H36B C36 H36C 109.5
O3 W2 O4 155.35(8)
O3 W2 S3 97.24(6)
O4 W2 S3 97.43(6)
O3 W2 S4 97.20(6)
O4 W2 S4 97.36(6)
S3 W2 S4 106.85(3)
O3 W2 N51 82.51(8)
O4 W2 N51 77.52(8)
S3 W2 N51 91.06(6)
S4 W2 N51 161.94(6)
O3 W2 N48 77.56(8)
O4 W2 N48 83.01(8)
S3 W2 N48 164.22(6)
S4 W2 N48 88.67(6)
N51 W2 N48 73.58(8)
C41 O3 W2 138.88(19)
C58 O4 W2 139.45(19)
C49 N48 C47 108.9(2)
C49 N48 C67 109.5(2)
C47 N48 C67 105.6(2)
C49 N48 W2 108.96(18)
C47 N48 W2 111.23(16)
C67 N48 W2 112.62(17)
C50 N51 C68 109.5(2)
C50 N51 C52 108.5(2)
C68 N51 C52 105.4(2)
C50 N51 W2 109.88(17)
C68 N51 W2 111.13(17)
C52 N51 W2 112.26(16)
O3 C41 C46 120.2(3)
O3 C41 C42 118.2(3)
C46 C41 C42 121.6(3)
C43 C42 C41 116.4(3)
C43 C42 C59 120.6(3)
C41 C42 C59 122.8(3)
C42 C43 C44 123.8(3)
C42 C43 H43 118.1
C44 C43 H43 118.1
C45 C44 C43 117.4(3)
C45 C44 C63 123.8(3)
C43 C44 C63 118.8(3)
C44 C45 C46 122.0(3)
C44 C45 H45 119
C46 C45 H45 119
C41 C46 C45 118.7(3)
C41 C46 C47 124.5(3)
C45 C46 C47 116.6(3)
N48 C47 C46 117.5(2)
N48 C47 H47A 107.9
C46 C47 H47A 107.9
N48 C47 H47B 107.9
C46 C47 H47B 107.9
H47A C47 H47B 107.2
N48 C49 C50 110.1(2)
N48 C49 H49A 109.6
C50 C49 H49A 109.6
N48 C49 H49B 109.6
C50 C49 H49B 109.6
H49A C49 H49B 108.2
N51 C50 C49 110.4(2)
N51 C50 H50A 109.6
C49 C50 H50A 109.6
N51 C50 H50B 109.6
C49 C50 H50B 109.6
H50A C50 H50B 108.1
N51 C52 C53 117.0(2)
N51 C52 H52A 108
C53 C52 H52A 108
N51 C52 H52B 108
C53 C52 H52B 108
H52A C52 H52B 107.3
C58 C53 C54 119.0(3)
C58 C53 C52 123.5(3)
C54 C53 C52 117.3(3)
C55 C54 C53 122.0(3)
C55 C54 H54 119
C53 C54 H54 119
C54 C55 C56 117.0(3)
C54 C55 C73 122.0(3)
C56 C55 C73 121.0(3)
C57 C56 C55 123.7(3)
C57 C56 H56 118.1
C55 C56 H56 118.1
C56 C57 C58 116.8(3)
C56 C57 C69 121.3(3)
C58 C57 C69 121.8(3)
O4 C58 C53 120.5(3)
O4 C58 C57 118.3(3)
C53 C58 C57 121.2(3)
C42 C59 C61 111.7(3)
C42 C59 C62 112.1(3)
C61 C59 C62 106.8(3)
C42 C59 C60 108.3(3)
C61 C59 C60 109.9(3)
C62 C59 C60 108.0(3)
C59 C60 H60A 109.5
C59 C60 H60B 109.5
H60A C60 H60B 109.5
C59 C60 H60C 109.5
H60A C60 H60C 109.5
H60B C60 H60C 109.5
C59 C61 H61A 109.5
C59 C61 H61B 109.5
H61A C61 H61B 109.5
C59 C61 H61C 109.5
H61A C61 H61C 109.5
H61B C61 H61C 109.5
C59 C62 H62A 109.5
C59 C62 H62B 109.5
H62A C62 H62B 109.5
C59 C62 H62C 109.5
H62A C62 H62C 109.5
H62B C62 H62C 109.5
C44 C63 C66 112.7(3)
C44 C63 C64 109.9(3)
C66 C63 C64 108.4(3)
C44 C63 C65 108.9(3)
C66 C63 C65 107.8(3)
C64 C63 C65 109.1(3)
C63 C64 H64A 109.5
C63 C64 H64B 109.5
H64A C64 H64B 109.5
C63 C64 H64C 109.5
H64A C64 H64C 109.5
H64B C64 H64C 109.5
C63 C65 H65A 109.5
C63 C65 H65B 109.5
H65A C65 H65B 109.5
C63 C65 H65C 109.5
H65A C65 H65C 109.5
H65B C65 H65C 109.5
C63 C66 H66A 109.5
C63 C66 H66B 109.5
H66A C66 H66B 109.5
C63 C66 H66C 109.5
H66A C66 H66C 109.5
H66B C66 H66C 109.5
N48 C67 H67A 109.5
N48 C67 H67B 109.5
H67A C67 H67B 109.5
N48 C67 H67C 109.5
H67A C67 H67C 109.5
H67B C67 H67C 109.5
N51 C68 H68A 109.5
N51 C68 H68B 109.5
H68A C68 H68B 109.5
N51 C68 H68C 109.5
H68A C68 H68C 109.5
H68B C68 H68C 109.5
C72 C69 C71 107.0(3)
C72 C69 C57 111.7(2)
C71 C69 C57 109.6(3)
C72 C69 C70 108.2(3)
C71 C69 C70 108.8(2)
C57 C69 C70 111.4(2)
C69 C70 H70A 109.5
C69 C70 H70B 109.5
H70A C70 H70B 109.5
C69 C70 H70C 109.5
H70A C70 H70C 109.5
H70B C70 H70C 109.5
C69 C71 H71A 109.5
C69 C71 H71B 109.5
H71A C71 H71B 109.5
C69 C71 H71C 109.5
H71A C71 H71C 109.5
H71B C71 H71C 109.5
C69 C72 H72A 109.5
C69 C72 H72B 109.5
H72A C72 H72B 109.5
C69 C72 H72C 109.5
H72A C72 H72C 109.5
H72B C72 H72C 109.5
C74B C73 C76B 114.9(6)
C76A C73 C75A 116.8(6)
C74B C73 C55 112.3(4)
C76A C73 C55 112.6(4)
C76B C73 C55 113.9(4)
C75A C73 C55 115.1(4)
C74B C73 C75B 106.2(6)
C76B C73 C75B 103.6(6)
C55 C73 C75B 104.6(4)
C76A C73 C74A 105.1(5)
C75A C73 C74A 99.7(7)
C55 C73 C74A 105.5(4)
C73 C74A H74A 109.5
C73 C74A H74B 109.5
H74A C74A H74B 109.5
C73 C74A H74C 109.5
H74A C74A H74C 109.5
H74B C74A H74C 109.5
C73 C75A H75A 109.5
C73 C75A H75B 109.5
H75A C75A H75B 109.5
C73 C75A H75C 109.5
H75A C75A H75C 109.5
H75B C75A H75C 109.5
C73 C76A H76A 109.5
C73 C76A H76B 109.5
H76A C76A H76B 109.5
C73 C76A H76C 109.5
H76A C76A H76C 109.5
H76B C76A H76C 109.5
C73 C74B H74D 109.5
C73 C74B H74E 109.5
H74D C74B H74E 109.5
C73 C74B H74F 109.5
H74D C74B H74F 109.5
H74E C74B H74F 109.5
C73 C75B H75D 109.5
C73 C75B H75E 109.5
H75D C75B H75E 109.5
C73 C75B H75F 109.5
H75D C75B H75F 109.5
H75E C75B H75F 109.5
C73 C76B H76D 109.5
C73 C76B H76E 109.5
H76D C76B H76E 109.5
C73 C76B H76F 109.5
H76D C76B H76F 109.5
H76E C76B H76F 109.5

loop_
_geom_bond_atom_site_label_1
_geom_bond_atom_site_label_2
_geom_bond_distance
W1 O1 1.9184(19)
W1 O2 1.923(2)
W1 S1 2.1593(8)
W1 S2 2.1689(7)
W1 N8 2.409(2)
W1 N11 2.415(2)
O1 C1 1.359(3)
O2 C18 1.366(3)
N8 C9 1.486(4)
N8 C7 1.493(4)
N8 C27 1.501(4)
N11 C28 1.484(4)
N11 C12 1.487(4)
N11 C10 1.492(4)
C1 C6 1.394(4)
C1 C2 1.415(4)
C2 C3 1.393(4)
C2 C19 1.545(4)
C3 C4 1.398(4)
C3 H3 0.95
C4 C5 1.386(4)
C4 C23 1.535(4)
C5 C6 1.401(4)
C5 H5 0.95
C6 C7 1.508(4)
C7 H7A 0.99
C7 H7B 0.99
C9 C10 1.503(4)
C9 H9A 0.99
C9 H9B 0.99
C10 H10A 0.99
C10 H10B 0.99
C12 C13 1.514(4)
C12 H12A 0.99
C12 H12B 0.99
C13 C14 1.389(4)
C13 C18 1.399(4)
C14 C15 1.391(4)
C14 H14 0.95
C15 C16 1.395(4)
C15 C33 1.534(4)
C16 C17 1.392(4)
C16 H16 0.95
C17 C18 1.410(4)
C17 C29 1.535(4)
C19 C22 1.532(4)
C19 C21 1.535(4)
C19 C20 1.541(4)
C20 H20A 0.98
C20 H20B 0.98
C20 H20C 0.98
C21 H21A 0.98
C21 H21B 0.98
C21 H21C 0.98
C22 H22A 0.98
C22 H22B 0.98
C22 H22C 0.98
C23 C24 1.525(4)
C23 C25 1.533(4)
C23 C26 1.538(4)
C24 H24A 0.98
C24 H24B 0.98
C24 H24C 0.98
C25 H25A 0.98
C25 H25B 0.98
C25 H25C 0.98
C26 H26A 0.98
C26 H26B 0.98
C26 H26C 0.98
C27 H27A 0.98
C27 H27B 0.98
C27 H27C 0.98
C28 H28A 0.98
C28 H28B 0.98
C28 H28C 0.98
C29 C31 1.531(4)
C29 C32 1.541(4)
C29 C30 1.541(4)
C30 H30A 0.98
C30 H30B 0.98
C30 H30C 0.98
C31 H31A 0.98
C31 H31B 0.98
C31 H31C 0.98
C32 H32A 0.98
C32 H32B 0.98
C32 H32C 0.98
C33 C35 1.513(5)
C33 C36 1.518(5)
C33 C34 1.527(6)
C35 H35A 0.98
C35 H35B 0.98
C35 H35C 0.98
C34 H34A 0.98
C34 H34B 0.98
C34 H34C 0.98
C36 H36A 0.98
C36 H36B 0.98
C36 H36C 0.98
W2 O3 1.9164(19)
W2 O4 1.919(2)
W2 S3 2.1631(7)
W2 S4 2.1695(7)
W2 N51 2.412(2)
W2 N48 2.431(2)
O3 C41 1.366(3)
O4 C58 1.364(3)
N48 C49 1.490(4)
N48 C47 1.494(4)
N48 C67 1.496(4)
N51 C50 1.484(4)
N51 C68 1.491(4)
N51 C52 1.496(3)
C41 C46 1.394(4)
C41 C42 1.417(4)
C42 C43 1.392(4)
C42 C59 1.531(4)
C43 C44 1.397(4)
C43 H43 0.95
C44 C45 1.382(4)
C44 C63 1.530(4)
C45 C46 1.400(4)
C45 H45 0.95
C46 C47 1.506(4)
C47 H47A 0.99
C47 H47B 0.99
C49 C50 1.511(4)
C49 H49A 0.99
C49 H49B 0.99
C50 H50A 0.99
C50 H50B 0.99
C52 C53 1.508(4)
C52 H52A 0.99
C52 H52B 0.99
C53 C58 1.394(4)
C53 C54 1.396(4)
C54 C55 1.388(4)
C54 H54 0.95
C55 C56 1.397(5)
C55 C73 1.533(4)
C56 C57 1.396(4)
C56 H56 0.95
C57 C58 1.409(4)
C57 C69 1.540(4)
C59 C61 1.534(4)
C59 C62 1.535(5)
C59 C60 1.538(5)
C60 H60A 0.98
C60 H60B 0.98
C60 H60C 0.98
C61 H61A 0.98
C61 H61B 0.98
C61 H61C 0.98
C62 H62A 0.98
C62 H62B 0.98
C62 H62C 0.98
C63 C66 1.536(5)
C63 C64 1.536(5)
C63 C65 1.538(5)
C64 H64A 0.98
C64 H64B 0.98
C64 H64C 0.98
C65 H65A 0.98
C65 H65B 0.98
C65 H65C 0.98
C66 H66A 0.98
C66 H66B 0.98
C66 H66C 0.98
C67 H67A 0.98
C67 H67B 0.98
C67 H67C 0.98
C68 H68A 0.98
C68 H68B 0.98
C68 H68C 0.98
C69 C72 1.524(4)
C69 C71 1.529(4)
C69 C70 1.540(4)
C70 H70A 0.98
C70 H70B 0.98
C70 H70C 0.98
C71 H71A 0.98
C71 H71B 0.98
C71 H71C 0.98
C72 H72A 0.98
C72 H72B 0.98
C72 H72C 0.98
C73 C74B 1.439(8)
C73 C76A 1.451(8)
C73 C76B 1.490(9)
C73 C75A 1.503(10)
C73 C75B 1.659(8)
C73 C74A 1.672(9)
C74A H74A 0.98
C74A H74B 0.98
C74A H74C 0.98
C75A H75A 0.98
C75A H75B 0.98
C75A H75C 0.98
C76A H76A 0.98
C76A H76B 0.98
C76A H76C 0.98
C74B H74D 0.98
C74B H74E 0.98
C74B H74F 0.98
C75B H75D 0.98
C75B H75E 0.98
C75B H75F 0.98
C76B H76D 0.98
C76B H76E 0.98
C76B H76F 0.98

loop_
_geom_hbond_atom_site_label_D
_geom_hbond_atom_site_label_H
_geom_hbond_atom_site_label_A
_geom_hbond_distance_DH
_geom_hbond_distance_HA
_geom_hbond_distance_DA
_geom_hbond_angle_DHA
_geom_hbond_site_symmetry_A
C7 H7A S2 0.99 2.83 3.359(3) 114.1 .
C9 H9B S1 0.99 2.93 3.517(3) 118.9 2_645
C10 H10B S2 0.99 2.87 3.815(3) 159.1 2_645
C12 H12A S1 0.99 2.9 3.402(3) 112 .
C28 H28C S2 0.98 2.79 3.648(3) 146.1 2_645
C47 H47B S4 0.99 2.82 3.333(3) 112.8 .
C50 H50A S3 0.99 2.82 3.596(3) 135.3 2_755
C52 H52B S3 0.99 2.92 3.426(3) 113 .
C68 H68C S4 0.98 2.81 3.743(3) 160.1 2_755
